data_4079979
loop_
_publ_author_name
'Ser\<sen, Sara'
'Kljun, Jakob'
'Po\<zgan, Franc'
'\<Stefane, Bogdan'
'Turel, Iztok'

_publ_section_title
;
 Novel Organoruthenium(II) \b-Diketonates as Catalysts for Ortho Arylation
 via C--H Activation
;
_journal_issue 2
_journal_name_full Organometallics
_journal_page_first 609
_journal_paper_doi 10.1021/om3011189
_journal_volume 32
_journal_year 2013
_chemical_formula_moiety 'C20 H19 Cl2 F3 O2 Ru'
_chemical_formula_sum 'C20 H19 Cl2 F3 O2 Ru'
_chemical_formula_weight 520.32
_chemical_name_common
;
Chlorido(\h^6^-p-cymene)(tfcpb-\k^2^O,O)ruthenium(II)
;
_chemical_name_systematic
;
Chlorido(\h^6^-p-isopropyltoluene)(4,4,4-trifluoro-1-(4-chlorophenyl)-1,3-butanedionato-\k^2^O,O)ruthenium(II)
;
_space_group_IT_number 14
_symmetry_cell_setting monoclinic
_symmetry_space_group_name_Hall '-P 2yn'
_symmetry_space_group_name_H-M 'P 1 21/n 1'
_atom_sites_solution_hydrogens geom
_atom_sites_solution_primary direct
_atom_sites_solution_secondary difmap
_audit_creation_method SHELXL-97
_cell_angle_alpha 90.00
_cell_angle_beta 107.995(2)
_cell_angle_gamma 90.00
_cell_formula_units_Z 4
_cell_length_a 12.4788(2)
_cell_length_b 8.64580(10)
_cell_length_c 19.6989(3)
_cell_measurement_reflns_used 11411
_cell_measurement_temperature 150.0
_cell_measurement_theta_max 30.2807
_cell_measurement_theta_min 2.9090
_cell_volume 2021.34(6)
_computing_cell_refinement
;
CrysAlisPro, Agilent Technologies,
Version 1.171.35.11 (release 16-05-2011 CrysAlis171 .NET)
(compiled May 16 2011,17:55:39)
;
_computing_data_collection
;
CrysAlisPro, Agilent Technologies,
Version 1.171.35.11 (release 16-05-2011 CrysAlis171 .NET)
(compiled May 16 2011,17:55:39)
;
_computing_data_reduction
;
CrysAlisPro, Agilent Technologies,
Version 1.171.35.11 (release 16-05-2011 CrysAlis171 .NET)
(compiled May 16 2011,17:55:39)
;
_computing_structure_refinement 'SHELXL-97 (Sheldrick, 2008)'
_computing_structure_solution 'SIR92 (Altomare et al., 1993)'
_diffrn_ambient_temperature 150(2)
_diffrn_measured_fraction_theta_full 0.999
_diffrn_measured_fraction_theta_max 0.999
_diffrn_measurement_device_type 'SuperNova, Dual, Cu at zero, Atlas'
_diffrn_measurement_method '\w scans'
_diffrn_radiation_monochromator mirror
_diffrn_radiation_source 'SuperNova (Mo) X-ray Source'
_diffrn_radiation_type MoK\a
_diffrn_radiation_wavelength 0.71073
_diffrn_reflns_av_R_equivalents 0.0341
_diffrn_reflns_av_sigmaI/netI 0.0266
_diffrn_reflns_limit_h_max 16
_diffrn_reflns_limit_h_min -16
_diffrn_reflns_limit_k_max 11
_diffrn_reflns_limit_k_min -11
_diffrn_reflns_limit_l_max 25
_diffrn_reflns_limit_l_min -25
_diffrn_reflns_number 22716
_diffrn_reflns_theta_full 27.48
_diffrn_reflns_theta_max 27.48
_diffrn_reflns_theta_min 2.91
_exptl_absorpt_coefficient_mu 1.080
_exptl_absorpt_correction_T_max 0.8130
_exptl_absorpt_correction_T_min 0.7377
_exptl_absorpt_correction_type multi-scan
_exptl_absorpt_process_details
;
CrysAlisPro, Agilent Technologies,
Version 1.171.35.11 (release 16-05-2011 CrysAlis171 .NET)
(compiled May 16 2011,17:55:39)
Empirical absorption correction using spherical harmonics,
 implemented in SCALE3 ABSPACK scaling algorithm.
;
_exptl_crystal_colour red
_exptl_crystal_density_diffrn 1.710
_exptl_crystal_density_method 'not measured'
_exptl_crystal_description prism
_exptl_crystal_F_000 1040
_exptl_crystal_size_max 0.30
_exptl_crystal_size_mid 0.20
_exptl_crystal_size_min 0.20
_refine_diff_density_max 0.407
_refine_diff_density_min -0.510
_refine_diff_density_rms 0.068
_refine_ls_extinction_method none
_refine_ls_goodness_of_fit_ref 1.068
_refine_ls_hydrogen_treatment constr
_refine_ls_matrix_type full
_refine_ls_number_parameters 256
_refine_ls_number_reflns 4633
_refine_ls_number_restraints 0
_refine_ls_restrained_S_all 1.068
_refine_ls_R_factor_all 0.0313
_refine_ls_R_factor_gt 0.0237
_refine_ls_shift/su_max 0.002
_refine_ls_shift/su_mean 0.000
_refine_ls_structure_factor_coef Fsqd
_refine_ls_weighting_details 'calc w=1/[\s^2^(Fo^2^)+(0.0202P)^2^+1.1048P] where P=(Fo^2^+2Fc^2^)/3'
_refine_ls_weighting_scheme calc
_refine_ls_wR_factor_gt 0.0516
_refine_ls_wR_factor_ref 0.0562
_reflns_number_gt 4030
_reflns_number_total 4633
_reflns_threshold_expression >2\s(I)
_cod_data_source_file om3011189_si_002.cif
_cod_data_source_block mo87
_cod_original_cell_volume 2021.34(5)
_cod_original_sg_symbol_H-M 'P 21/n'
_cod_database_code 4079979

loop_
_symmetry_equiv_pos_as_xyz
'x, y, z'
'-x+1/2, y+1/2, -z+1/2'
'-x, -y, -z'
'x-1/2, -y-1/2, z-1/2'

loop_
_atom_site_label
_atom_site_type_symbol
_atom_site_fract_x
_atom_site_fract_y
_atom_site_fract_z
_atom_site_U_iso_or_equiv
_atom_site_adp_type
_atom_site_occupancy
_atom_site_symmetry_multiplicity
_atom_site_calc_flag
_atom_site_refinement_flags
Ru1 Ru 0.674451(13) 0.433933(17) 0.123736(8) 0.01921(5) Uani 1 1 d .
Cl2 Cl 0.64005(4) 0.70229(6) 0.14157(3) 0.02811(11) Uani 1 1 d .
Cl28 Cl 1.37407(5) 0.45558(7) 0.39236(3) 0.04337(15) Uani 1 1 d .
O21 O 0.83985(11) 0.47450(16) 0.18820(7) 0.0236(3) Uani 1 1 d .
O18 O 0.72509(11) 0.51261(16) 0.03803(7) 0.0229(3) Uani 1 1 d .
C6 C 0.65735(17) 0.1964(2) 0.08469(11) 0.0249(4) Uani 1 1 d .
C17 C 0.82283(17) 0.5629(2) 0.04295(10) 0.0211(4) Uani 1 1 d .
F13 F 0.82812(13) 0.46045(15) -0.06694(7) 0.0411(3) Uani 1 1 d .
F15 F 0.93337(11) 0.65891(17) -0.02856(7) 0.0401(3) Uani 1 1 d .
F14 F 0.75384(11) 0.68552(15) -0.07066(6) 0.0364(3) Uani 1 1 d .
C8 C 0.69231(18) 0.1960(2) 0.16009(11) 0.0262(4) Uani 1 1 d .
H8 H 0.7572 0.1383 0.1853 0.031 Uiso 1 1 calc R
C20 C 0.92235(16) 0.5264(2) 0.17049(10) 0.0212(4) Uani 1 1 d .
C16 C 0.83546(18) 0.5937(2) -0.03098(11) 0.0260(4) Uani 1 1 d .
C19 C 0.91585(17) 0.5807(2) 0.10168(11) 0.0251(4) Uani 1 1 d .
H19 H 0.9795 0.6324 0.0958 0.030 Uiso 1 1 calc R
C22 C 1.03435(17) 0.5161(2) 0.22643(10) 0.0226(4) Uani 1 1 d .
C23 C 1.04861(18) 0.4113(2) 0.28208(11) 0.0285(5) Uani 1 1 d .
H23 H 0.9861 0.3525 0.2854 0.034 Uiso 1 1 calc R
C4 C 0.49866(17) 0.3649(2) 0.08768(11) 0.0242(4) Uani 1 1 d .
H4 H 0.4326 0.4205 0.0626 0.029 Uiso 1 1 calc R
C5 C 0.55876(17) 0.2841(2) 0.04941(11) 0.0235(4) Uani 1 1 d .
H5 H 0.5333 0.2878 -0.0013 0.028 Uiso 1 1 calc R
C10 C 0.4744(2) 0.4581(3) 0.20455(13) 0.0370(5) Uani 1 1 d .
H10A H 0.4082 0.4006 0.2074 0.055 Uiso 1 1 calc R
H10B H 0.4502 0.5566 0.1799 0.055 Uiso 1 1 calc R
H10C H 0.5248 0.4783 0.2528 0.055 Uiso 1 1 calc R
C11 C 0.72233(19) 0.1206(3) 0.04042(12) 0.0314(5) Uani 1 1 d .
H11 H 0.7300 0.1985 0.0047 0.038 Uiso 1 1 calc R
C26 C 1.23077(19) 0.5878(3) 0.27505(12) 0.0327(5) Uani 1 1 d .
H26 H 1.2929 0.6497 0.2735 0.039 Uiso 1 1 calc R
C24 C 1.15279(19) 0.3918(3) 0.33256(12) 0.0321(5) Uani 1 1 d .
H24 H 1.1624 0.3183 0.3698 0.039 Uiso 1 1 calc R
C27 C 1.12699(18) 0.6045(3) 0.22377(12) 0.0294(5) Uani 1 1 d .
H27 H 1.1184 0.6770 0.1862 0.035 Uiso 1 1 calc R
C9 C 0.63312(18) 0.2793(2) 0.19906(11) 0.0276(5) Uani 1 1 d .
H9 H 0.6596 0.2778 0.2498 0.033 Uiso 1 1 calc R
C3 C 0.53567(18) 0.3644(2) 0.16387(11) 0.0268(4) Uani 1 1 d .
C12 C 0.6536(2) -0.0156(3) -0.00119(14) 0.0412(6) Uani 1 1 d .
H12A H 0.6457 -0.0951 0.0324 0.062 Uiso 1 1 calc R
H12B H 0.6925 -0.0595 -0.0330 0.062 Uiso 1 1 calc R
H12C H 0.5788 0.0209 -0.0295 0.062 Uiso 1 1 calc R
C25 C 1.24285(18) 0.4800(3) 0.32848(12) 0.0296(5) Uani 1 1 d .
C13 C 0.8406(2) 0.0690(4) 0.08315(16) 0.0597(8) Uani 1 1 d .
H13A H 0.8824 0.1571 0.1099 0.090 Uiso 1 1 calc R
H13B H 0.8797 0.0296 0.0505 0.090 Uiso 1 1 calc R
H13C H 0.8359 -0.0130 0.1165 0.090 Uiso 1 1 calc R

loop_
_atom_site_aniso_label
_atom_site_aniso_U_11
_atom_site_aniso_U_22
_atom_site_aniso_U_33
_atom_site_aniso_U_23
_atom_site_aniso_U_13
_atom_site_aniso_U_12
Ru1 0.01420(8) 0.02458(9) 0.01674(8) 0.00153(6) 0.00169(6) -0.00146(6)
Cl2 0.0267(3) 0.0268(2) 0.0288(3) -0.0026(2) 0.0057(2) -0.0004(2)
Cl28 0.0203(3) 0.0558(4) 0.0422(3) -0.0115(3) -0.0078(2) 0.0048(3)
O21 0.0155(7) 0.0337(7) 0.0196(7) 0.0016(6) 0.0023(6) -0.0030(6)
O18 0.0185(7) 0.0303(7) 0.0189(7) 0.0018(6) 0.0042(6) -0.0028(6)
C6 0.0220(11) 0.0230(10) 0.0278(11) 0.0006(8) 0.0051(9) -0.0032(8)
C17 0.0212(10) 0.0211(9) 0.0213(10) 0.0015(8) 0.0070(8) 0.0029(8)
F13 0.0532(9) 0.0443(8) 0.0319(7) -0.0081(6) 0.0218(7) 0.0021(7)
F15 0.0261(7) 0.0635(9) 0.0333(7) 0.0109(7) 0.0129(6) -0.0067(6)
F14 0.0302(7) 0.0494(8) 0.0305(7) 0.0162(6) 0.0108(6) 0.0095(6)
C8 0.0223(11) 0.0246(10) 0.0286(11) 0.0070(9) 0.0034(9) -0.0005(8)
C20 0.0166(10) 0.0227(9) 0.0228(10) -0.0037(8) 0.0037(8) -0.0002(8)
C16 0.0202(11) 0.0340(11) 0.0234(10) 0.0033(9) 0.0065(8) 0.0026(8)
C19 0.0186(10) 0.0292(10) 0.0276(11) 0.0004(9) 0.0073(9) -0.0024(8)
C22 0.0173(10) 0.0273(10) 0.0221(10) -0.0037(8) 0.0044(8) -0.0011(8)
C23 0.0209(11) 0.0360(11) 0.0248(11) -0.0011(9) 0.0016(9) -0.0051(9)
C4 0.0153(10) 0.0262(10) 0.0282(11) 0.0052(9) 0.0024(8) -0.0025(8)
C5 0.0204(10) 0.0249(10) 0.0218(10) 0.0006(8) 0.0015(8) -0.0068(8)
C10 0.0344(14) 0.0441(13) 0.0377(13) 0.0001(11) 0.0190(11) -0.0026(10)
C11 0.0296(12) 0.0303(11) 0.0355(12) -0.0008(10) 0.0119(10) 0.0005(9)
C26 0.0207(11) 0.0426(13) 0.0343(12) -0.0079(10) 0.0076(9) -0.0088(9)
C24 0.0276(12) 0.0363(11) 0.0271(11) 0.0040(9) 0.0006(9) -0.0006(9)
C27 0.0228(11) 0.0356(11) 0.0279(11) 0.0000(9) 0.0051(9) -0.0051(9)
C9 0.0242(11) 0.0344(11) 0.0219(10) 0.0065(9) 0.0037(9) -0.0058(9)
C3 0.0226(11) 0.0301(10) 0.0285(11) 0.0038(9) 0.0093(9) -0.0053(9)
C12 0.0571(17) 0.0291(11) 0.0439(14) -0.0070(11) 0.0250(13) -0.0068(11)
C25 0.0177(11) 0.0367(11) 0.0296(11) -0.0115(10) 0.0003(9) 0.0031(9)
C13 0.0377(16) 0.086(2) 0.0538(18) -0.0105(16) 0.0125(14) 0.0226(15)

loop_
_atom_type_symbol
_atom_type_description
_atom_type_scat_dispersion_real
_atom_type_scat_dispersion_imag
_atom_type_scat_source
C C 0.0033 0.0016 'International Tables Vol C Tables 4.2.6.8 and 6.1.1.4'
H H 0.0000 0.0000 'International Tables Vol C Tables 4.2.6.8 and 6.1.1.4'
O O 0.0106 0.0060 'International Tables Vol C Tables 4.2.6.8 and 6.1.1.4'
F F 0.0171 0.0103 'International Tables Vol C Tables 4.2.6.8 and 6.1.1.4'
Cl Cl 0.1484 0.1585 'International Tables Vol C Tables 4.2.6.8 and 6.1.1.4'
Ru Ru -1.2594 0.8363 'International Tables Vol C Tables 4.2.6.8 and 6.1.1.4'

loop_
_geom_angle_atom_site_label_1
_geom_angle_atom_site_label_2
_geom_angle_atom_site_label_3
_geom_angle
O18 Ru1 O21 87.02(5)
O18 Ru1 C5 87.30(6)
O21 Ru1 C5 147.73(7)
O18 Ru1 C8 123.35(7)
O21 Ru1 C8 88.69(7)
C5 Ru1 C8 68.35(8)
O18 Ru1 C4 110.63(6)
O21 Ru1 C4 162.31(6)
C5 Ru1 C4 37.93(8)
C8 Ru1 C4 80.63(8)
O18 Ru1 C9 161.03(7)
O21 Ru1 C9 94.95(7)
C5 Ru1 C9 80.97(8)
C8 Ru1 C9 38.07(8)
C4 Ru1 C9 67.99(8)
O18 Ru1 C6 92.45(7)
O21 Ru1 C6 110.05(7)
C5 Ru1 C6 38.59(7)
C8 Ru1 C6 37.93(8)
C4 Ru1 C6 69.30(8)
C9 Ru1 C6 69.13(8)
O18 Ru1 C3 147.96(7)
O21 Ru1 C3 124.52(7)
C5 Ru1 C3 68.98(8)
C8 Ru1 C3 68.50(8)
C4 Ru1 C3 38.14(7)
C9 Ru1 C3 37.53(8)
C6 Ru1 C3 82.36(8)
O18 Ru1 Cl2 85.20(4)
O21 Ru1 Cl2 86.37(4)
C5 Ru1 Cl2 124.72(6)
C8 Ru1 Cl2 150.73(6)
C4 Ru1 Cl2 96.04(6)
C9 Ru1 Cl2 113.74(6)
C6 Ru1 Cl2 163.30(6)
C3 Ru1 Cl2 90.88(6)
C20 O21 Ru1 128.72(13)
C17 O18 Ru1 124.92(12)
C8 C6 C5 116.90(19)
C8 C6 C11 123.99(19)
C5 C6 C11 118.95(18)
C8 C6 Ru1 70.53(11)
C5 C6 Ru1 69.36(11)
C11 C6 Ru1 126.90(14)
O18 C17 C19 130.21(18)
O18 C17 C16 111.38(17)
C19 C17 C16 118.20(18)
C6 C8 C9 121.69(19)
C6 C8 Ru1 71.54(11)
C9 C8 Ru1 71.24(11)
O21 C20 C19 124.83(18)
O21 C20 C22 115.55(17)
C19 C20 C22 119.45(18)
F15 C16 F14 107.09(16)
F15 C16 F13 107.14(17)
F14 C16 F13 106.62(17)
F15 C16 C17 113.63(17)
F14 C16 C17 112.00(16)
F13 C16 C17 109.99(16)
C17 C19 C20 123.71(19)
C23 C22 C27 118.63(19)
C23 C22 C20 118.94(18)
C27 C22 C20 122.40(18)
C24 C23 C22 120.6(2)
C5 C4 C3 120.71(19)
C5 C4 Ru1 70.04(11)
C3 C4 Ru1 71.98(11)
C4 C5 C6 121.70(18)
C4 C5 Ru1 72.02(11)
C6 C5 Ru1 72.05(11)
C6 C11 C13 114.2(2)
C6 C11 C12 109.25(18)
C13 C11 C12 110.9(2)
C25 C26 C27 119.0(2)
C25 C24 C23 119.5(2)
C26 C27 C22 120.9(2)
C3 C9 C8 121.00(19)
C3 C9 Ru1 72.16(12)
C8 C9 Ru1 70.69(11)
C9 C3 C4 117.99(19)
C9 C3 C10 121.6(2)
C4 C3 C10 120.39(19)
C9 C3 Ru1 70.31(12)
C4 C3 Ru1 69.88(11)
C10 C3 Ru1 129.11(15)
C26 C25 C24 121.3(2)
C26 C25 Cl28 119.34(17)
C24 C25 Cl28 119.41(18)

loop_
_geom_bond_atom_site_label_1
_geom_bond_atom_site_label_2
_geom_bond_distance
Ru1 O18 2.0909(13)
Ru1 O21 2.0919(13)
Ru1 C5 2.1447(19)
Ru1 C8 2.1670(19)
Ru1 C4 2.170(2)
Ru1 C9 2.174(2)
Ru1 C6 2.1802(19)
Ru1 C3 2.198(2)
Ru1 Cl2 2.4050(5)
Cl28 C25 1.742(2)
O21 C20 1.267(2)
O18 C17 1.270(2)
C6 C8 1.413(3)
C6 C5 1.429(3)
C6 C11 1.511(3)
C17 C19 1.371(3)
C17 C16 1.536(3)
F13 C16 1.340(2)
F15 C16 1.333(2)
F14 C16 1.337(2)
C8 C9 1.416(3)
C20 C19 1.413(3)
C20 C22 1.491(3)
C22 C23 1.391(3)
C22 C27 1.400(3)
C23 C24 1.382(3)
C4 C5 1.403(3)
C4 C3 1.427(3)
C10 C3 1.504(3)
C11 C13 1.523(3)
C11 C12 1.536(3)
C26 C25 1.379(3)
C26 C27 1.382(3)
C24 C25 1.381(3)
C9 C3 1.407(3)
